data_4029996
loop_
_publ_author_name
'Roy, Suparna'
'Chen, Kan-Fu'
'Gurubrahamam, Ramani'
'Chen, Kwunmin'

_publ_section_title
;
 Organocatalytic kinetic resolution of racemic secondary nitroallylic
 alcohols combined with simultaneous desymmetrization of prochiral cyclic
 anhydrides.
;
_journal_issue 19
_journal_name_full 'The Journal of organic chemistry'
_journal_page_first 8955
_journal_page_last 8959
_journal_paper_doi 10.1021/jo501882q
_journal_volume 79
_journal_year 2014
_chemical_formula_moiety 'C12 H12 Br N O5'
_chemical_formula_sum 'C12 H12 Br N O5'
_chemical_formula_weight 330.14
_chemical_name_systematic
;
 ?
;
_space_group_IT_number 4
_symmetry_cell_setting monoclinic
_symmetry_space_group_name_Hall 'P 2yb'
_symmetry_space_group_name_H-M 'P 1 21 1'
_atom_sites_solution_hydrogens geom
_atom_sites_solution_primary direct
_atom_sites_solution_secondary difmap
_audit_creation_method SHELXL-97
_cell_angle_alpha 90.00
_cell_angle_beta 108.049(3)
_cell_angle_gamma 90.00
_cell_formula_units_Z 2
_cell_length_a 11.2767(7)
_cell_length_b 5.3947(3)
_cell_length_c 11.4249(8)
_cell_measurement_reflns_used 0
_cell_measurement_temperature 200(2)
_cell_measurement_theta_max 0
_cell_measurement_theta_min 0
_cell_volume 660.83(7)
_computing_molecular_graphics 'Ortep-3 for Windows (Farrugia, 1997)'
_computing_publication_material 'WinGX publication routines (Farrugia, 1999)'
_computing_structure_refinement 'SHELXL-97 (Sheldrick, 1997)'
_computing_structure_solution 'SHELXS-86 (Sheldrick, 1986)'
_diffrn_ambient_temperature 200(2)
_diffrn_measured_fraction_theta_full 0.989
_diffrn_measured_fraction_theta_max 0.989
_diffrn_radiation_monochromator graphite
_diffrn_radiation_source 'fine-focus sealed tube'
_diffrn_radiation_type MoK\a
_diffrn_radiation_wavelength 0.71073
_diffrn_reflns_av_R_equivalents 0.0234
_diffrn_reflns_av_sigmaI/netI 0.0464
_diffrn_reflns_limit_h_max 13
_diffrn_reflns_limit_h_min -13
_diffrn_reflns_limit_k_max 5
_diffrn_reflns_limit_k_min -6
_diffrn_reflns_limit_l_max 13
_diffrn_reflns_limit_l_min -12
_diffrn_reflns_number 4601
_diffrn_reflns_theta_full 25.03
_diffrn_reflns_theta_max 25.03
_diffrn_reflns_theta_min 1.87
_exptl_absorpt_coefficient_mu 3.126
_exptl_absorpt_correction_T_max 0.8852
_exptl_absorpt_correction_T_min 0.1915
_exptl_absorpt_correction_type multi-scan
_exptl_crystal_colour colorless
_exptl_crystal_density_diffrn 1.659
_exptl_crystal_density_method 'not measured'
_exptl_crystal_description prism
_exptl_crystal_F_000 332
_exptl_crystal_size_max 0.79
_exptl_crystal_size_mid 0.09
_exptl_crystal_size_min 0.04
_refine_diff_density_max 0.283
_refine_diff_density_min -0.190
_refine_diff_density_rms 0.040
_refine_ls_abs_structure_details 'Flack H D (1983), Acta Cryst. A39, 876-881'
_refine_ls_abs_structure_Flack 0.009(6)
_refine_ls_extinction_method none
_refine_ls_goodness_of_fit_ref 0.935
_refine_ls_hydrogen_treatment constr
_refine_ls_matrix_type full
_refine_ls_number_parameters 172
_refine_ls_number_reflns 1933
_refine_ls_number_restraints 1
_refine_ls_restrained_S_all 0.934
_refine_ls_R_factor_all 0.0222
_refine_ls_R_factor_gt 0.0196
_refine_ls_shift/su_max 0.001
_refine_ls_shift/su_mean 0.000
_refine_ls_structure_factor_coef Fsqd
_refine_ls_weighting_details 'calc w=1/[\s^2^(Fo^2^)+(0.0000P)^2^+0.0000P] where P=(Fo^2^+2Fc^2^)/3'
_refine_ls_weighting_scheme calc
_refine_ls_wR_factor_gt 0.0429
_refine_ls_wR_factor_ref 0.0435
_reflns_number_gt 1799
_reflns_number_total 1933
_reflns_threshold_expression >2sigma(I)
_cod_data_source_file jo501882q_si_001.cif
_cod_data_source_block a16246
_cod_original_sg_symbol_H-M 'P 21'
_cod_database_code 4029996

loop_
_symmetry_equiv_pos_as_xyz
'x, y, z'
'-x, y+1/2, -z'

loop_
_atom_site_label
_atom_site_type_symbol
_atom_site_fract_x
_atom_site_fract_y
_atom_site_fract_z
_atom_site_U_iso_or_equiv
_atom_site_adp_type
_atom_site_occupancy
_atom_site_symmetry_multiplicity
_atom_site_calc_flag
_atom_site_refinement_flags
C1 C 0.52444(19) 0.3880(5) 0.1753(2) 0.0272(6) Uani 1 1 d .
C2 C 0.58073(18) 0.2536(6) 0.10451(18) 0.0299(5) Uani 1 1 d .
H2 H 0.5440 0.1041 0.0660 0.036 Uiso 1 1 calc R
C3 C 0.6915(2) 0.3387(4) 0.0900(2) 0.0281(6) Uani 1 1 d .
H3 H 0.7302 0.2475 0.0407 0.034 Uiso 1 1 calc R
C4 C 0.74605(19) 0.5553(4) 0.1469(2) 0.0241(5) Uani 1 1 d .
C5 C 0.68556(18) 0.6912(4) 0.2154(2) 0.0260(6) Uani 1 1 d .
H5 H 0.7207 0.8428 0.2525 0.031 Uiso 1 1 calc R
C6 C 0.5751(2) 0.6076(5) 0.2298(2) 0.0296(6) Uani 1 1 d .
H6 H 0.5345 0.7007 0.2767 0.036 Uiso 1 1 calc R
C7 C 0.86480(18) 0.6326(5) 0.1283(2) 0.0283(6) Uani 1 1 d .
H7 H 0.8782 0.5763 0.0546 0.034 Uiso 1 1 calc R
C8 C 0.95490(17) 0.7705(6) 0.20135(18) 0.0273(5) Uani 1 1 d .
C9 C 0.96448(19) 0.8823(4) 0.3246(2) 0.0280(6) Uani 1 1 d .
H9 H 0.9083 0.7823 0.3589 0.034 Uiso 1 1 calc R
C10 C 1.0950(2) 0.8667(4) 0.4193(2) 0.0257(6) Uani 1 1 d .
C11 C 1.2694(2) 0.6087(5) 0.5049(2) 0.0351(6) Uani 1 1 d .
H11A H 1.2883 0.4293 0.5156 0.042 Uiso 1 1 calc R
H11B H 1.2714 0.6777 0.5857 0.042 Uiso 1 1 calc R
C12 C 1.36704(19) 0.7358(8) 0.4605(2) 0.0467(8) Uani 1 1 d .
H12A H 1.4496 0.7103 0.5206 0.070 Uiso 1 1 calc R
H12B H 1.3491 0.9138 0.4512 0.070 Uiso 1 1 calc R
H12C H 1.3658 0.6659 0.3810 0.070 Uiso 1 1 calc R
N1 N 1.06009(18) 0.8335(4) 0.1547(2) 0.0363(7) Uani 1 1 d .
O1 O 1.12757(17) 1.0051(5) 0.20690(18) 0.0536(6) Uani 1 1 d .
O2 O 1.07539(15) 0.7178(4) 0.06849(18) 0.0519(6) Uani 1 1 d .
O3 O 0.92041(15) 1.1289(3) 0.31668(17) 0.0433(5) Uani 1 1 d .
H3' H 0.9839 1.2333 0.3253 0.052 Uiso 1 1 d R
O4 O 1.14090(14) 1.0325(3) 0.48690(16) 0.0367(4) Uani 1 1 d .
O5 O 1.14488(13) 0.6434(3) 0.41653(15) 0.0285(4) Uani 1 1 d .
Br1 Br 0.37107(2) 0.26918(7) 0.19108(2) 0.04428(10) Uani 1 1 d .

loop_
_atom_site_aniso_label
_atom_site_aniso_U_11
_atom_site_aniso_U_22
_atom_site_aniso_U_33
_atom_site_aniso_U_23
_atom_site_aniso_U_13
_atom_site_aniso_U_12
C1 0.0185(11) 0.0366(14) 0.0258(14) 0.0060(11) 0.0060(10) -0.0046(10)
C2 0.0308(12) 0.0261(13) 0.0276(12) -0.0033(14) 0.0015(10) -0.0043(13)
C3 0.0256(12) 0.0327(18) 0.0252(13) -0.0018(10) 0.0069(10) 0.0068(9)
C4 0.0201(12) 0.0291(14) 0.0222(12) 0.0043(10) 0.0051(10) 0.0031(10)
C5 0.0246(12) 0.0244(16) 0.0289(13) -0.0018(10) 0.0080(11) -0.0017(9)
C6 0.0246(13) 0.0369(16) 0.0284(14) -0.0059(11) 0.0099(11) -0.0011(10)
C7 0.0243(13) 0.0371(15) 0.0256(14) 0.0045(11) 0.0111(11) 0.0047(11)
C8 0.0204(11) 0.0339(13) 0.0312(12) 0.0109(16) 0.0133(9) 0.0003(14)
C9 0.0218(13) 0.0296(14) 0.0332(14) 0.0089(11) 0.0093(11) 0.0027(10)
C10 0.0236(13) 0.0279(15) 0.0305(14) 0.0028(11) 0.0155(12) -0.0011(10)
C11 0.0243(13) 0.0327(16) 0.0412(16) 0.0036(12) -0.0002(12) 0.0038(11)
C12 0.0253(12) 0.060(2) 0.0560(16) -0.0032(18) 0.0143(12) -0.0016(16)
N1 0.0239(11) 0.052(2) 0.0346(13) 0.0115(11) 0.0121(10) -0.0024(10)
O1 0.0378(12) 0.0783(17) 0.0462(12) 0.0091(11) 0.0152(10) -0.0228(11)
O2 0.0425(10) 0.0768(18) 0.0482(11) 0.0041(11) 0.0311(9) -0.0026(11)
O3 0.0315(9) 0.0344(11) 0.0623(12) 0.0063(9) 0.0122(9) 0.0108(8)
O4 0.0326(10) 0.0315(11) 0.0449(11) -0.0106(9) 0.0107(9) -0.0033(8)
O5 0.0240(9) 0.0271(10) 0.0328(10) -0.0010(8) 0.0064(8) 0.0005(7)
Br1 0.03290(15) 0.06077(18) 0.04165(16) -0.00677(15) 0.01517(11) -0.02054(14)

loop_
_atom_type_symbol
_atom_type_description
_atom_type_scat_dispersion_real
_atom_type_scat_dispersion_imag
_atom_type_scat_source
C C 0.0033 0.0016 'International Tables Vol C Tables 4.2.6.8 and 6.1.1.4'
N N 0.0061 0.0033 'International Tables Vol C Tables 4.2.6.8 and 6.1.1.4'
O O 0.0106 0.0060 'International Tables Vol C Tables 4.2.6.8 and 6.1.1.4'
Br Br -0.2901 2.4595 'International Tables Vol C Tables 4.2.6.8 and 6.1.1.4'
H H 0.0000 0.0000 'International Tables Vol C Tables 4.2.6.8 and 6.1.1.4'

loop_
_geom_angle_atom_site_label_1
_geom_angle_atom_site_label_2
_geom_angle_atom_site_label_3
_geom_angle
C6 C1 C2 121.1(2)
C6 C1 Br1 120.53(18)
C2 C1 Br1 118.36(19)
C1 C2 C3 119.4(3)
C1 C2 H2 120.3
C3 C2 H2 120.3
C2 C3 C4 120.6(2)
C2 C3 H3 119.7
C4 C3 H3 119.7
C3 C4 C5 118.9(2)
C3 C4 C7 117.5(2)
C5 C4 C7 123.6(2)
C6 C5 C4 120.7(2)
C6 C5 H5 119.6
C4 C5 H5 119.6
C1 C6 C5 119.3(2)
C1 C6 H6 120.3
C5 C6 H6 120.3
C8 C7 C4 128.3(2)
C8 C7 H7 115.9
C4 C7 H7 115.9
C7 C8 N1 116.4(2)
C7 C8 C9 129.26(18)
N1 C8 C9 114.3(2)
O3 C9 C8 113.3(2)
O3 C9 C10 109.8(2)
C8 C9 C10 114.38(18)
O3 C9 H9 106.3
C8 C9 H9 106.3
C10 C9 H9 106.3
O4 C10 O5 126.3(2)
O4 C10 C9 123.1(2)
O5 C10 C9 110.6(2)
O5 C11 C12 110.7(2)
O5 C11 H11A 109.5
C12 C11 H11A 109.5
O5 C11 H11B 109.5
C12 C11 H11B 109.5
H11A C11 H11B 108.1
C11 C12 H12A 109.5
C11 C12 H12B 109.5
H12A C12 H12B 109.5
C11 C12 H12C 109.5
H12A C12 H12C 109.5
H12B C12 H12C 109.5
O2 N1 O1 123.7(2)
O2 N1 C8 120.1(2)
O1 N1 C8 116.2(2)
C9 O3 H3' 109.5
C10 O5 C11 114.9(2)

loop_
_geom_bond_atom_site_label_1
_geom_bond_atom_site_label_2
_geom_bond_distance
C1 C6 1.377(3)
C1 C2 1.379(3)
C1 Br1 1.905(2)
C2 C3 1.388(3)
C2 H2 0.9500
C3 C4 1.385(3)
C3 H3 0.9500
C4 C5 1.395(3)
C4 C7 1.479(3)
C5 C6 1.382(3)
C5 H5 0.9500
C6 H6 0.9500
C7 C8 1.325(3)
C7 H7 0.9500
C8 N1 1.483(3)
C8 C9 1.505(3)
C9 O3 1.413(3)
C9 C10 1.535(3)
C9 H9 1.0000
C10 O4 1.190(3)
C10 O5 1.334(3)
C11 O5 1.466(3)
C11 C12 1.512(3)
C11 H11A 0.9900
C11 H11B 0.9900
C12 H12A 0.9800
C12 H12B 0.9800
C12 H12C 0.9800
N1 O2 1.223(3)
N1 O1 1.229(3)
O3 H3' 0.8921

loop_
_geom_torsion_atom_site_label_1
_geom_torsion_atom_site_label_2
_geom_torsion_atom_site_label_3
_geom_torsion_atom_site_label_4
_geom_torsion
C6 C1 C2 C3 1.3(4)
Br1 C1 C2 C3 178.98(17)
C1 C2 C3 C4 0.6(4)
C2 C3 C4 C5 -2.2(3)
C2 C3 C4 C7 179.3(2)
C3 C4 C5 C6 2.0(3)
C7 C4 C5 C6 -179.6(2)
C2 C1 C6 C5 -1.5(4)
Br1 C1 C6 C5 -179.11(17)
C4 C5 C6 C1 -0.2(3)
C3 C4 C7 C8 -153.9(3)
C5 C4 C7 C8 27.7(4)
C4 C7 C8 N1 -175.8(2)
C4 C7 C8 C9 1.7(5)
C7 C8 C9 O3 -94.2(3)
N1 C8 C9 O3 83.4(2)
C7 C8 C9 C10 139.0(3)
N1 C8 C9 C10 -43.5(3)
O3 C9 C10 O4 10.1(3)
C8 C9 C10 O4 138.7(3)
O3 C9 C10 O5 -171.86(18)
C8 C9 C10 O5 -43.2(3)
C7 C8 N1 O2 -16.1(4)
C9 C8 N1 O2 166.0(2)
C7 C8 N1 O1 163.5(3)
C9 C8 N1 O1 -14.4(3)
O4 C10 O5 C11 -1.4(4)
C9 C10 O5 C11 -179.35(18)
C12 C11 O5 C10 -76.8(3)
